data_4103256
loop_
_publ_author_name
'Peter Dr\"ose'
'Alan R. Crozier'
'Samira Lashkari'
'Jochen Gottfriedsen'
'Steffen Blaurock'
'Cristian G. Hrib'
'C\"acilia Maichle-M\"ossmer'
'Christoph Sch\"adle'
'Reiner Anwander'
'Frank T. Edelmann'

_publ_section_title
;
 Facile Access to Tetravalent Cerium Compounds: One-Electron Oxidation
 Using Iodine(III) Reagents
;
_journal_name_full 'Journal of the American Chemical Society'
_journal_page_first 14046
_journal_page_last 14047
_journal_paper_doi 10.1021/ja107494h
_journal_volume 132
_journal_year 2010
_chemical_formula_sum 'C42 H75 Ce Cl N6 O3 Si6'
_chemical_formula_weight 1056.19
_chemical_name_systematic
; 
 ? 
;
_space_group_IT_number 2
_symmetry_cell_setting triclinic
_symmetry_space_group_name_Hall '-P 1'
_symmetry_space_group_name_H-M 'P -1'
_atom_sites_solution_hydrogens geom
_atom_sites_solution_primary direct
_atom_sites_solution_secondary difmap
_audit_creation_method SHELXL-97
_cell_angle_alpha 98.76(3)
_cell_angle_beta 90.93(3)
_cell_angle_gamma 104.79(3)
_cell_formula_units_Z 2
_cell_length_a 11.153(2)
_cell_length_b 12.925(3)
_cell_length_c 19.583(4)
_cell_measurement_reflns_used 782
_cell_measurement_temperature 180(2)
_cell_measurement_theta_max 29.22
_cell_measurement_theta_min 2.10
_cell_volume 2693.1(11)
_computing_cell_refinement 'Stoe XAREA'
_computing_data_collection 'Stoe XAREA'
_computing_data_reduction 'Stoe XAREA'
_computing_molecular_graphics 'Bruker SHELXTL PLUS'
_computing_publication_material 'Bruker SHELXTL PLUS'
_computing_structure_refinement 'SHELXL-97 (Sheldrick, 1997)'
_computing_structure_solution 'SHELXS-97 (Sheldrick, 1990)'
_diffrn_ambient_temperature 180(2)
_diffrn_measured_fraction_theta_full 0.989
_diffrn_measured_fraction_theta_max 0.989
_diffrn_measurement_device_type 'Stoe IPDS 2T'
_diffrn_measurement_method omega-scans
_diffrn_radiation_monochromator graphite
_diffrn_radiation_source 'fine-focus sealed tube'
_diffrn_radiation_type MoK\a
_diffrn_radiation_wavelength 0.71073
_diffrn_reflns_av_R_equivalents 0.0000
_diffrn_reflns_av_sigmaI/netI 0.0418
_diffrn_reflns_limit_h_max 15
_diffrn_reflns_limit_h_min -15
_diffrn_reflns_limit_k_max 17
_diffrn_reflns_limit_k_min -17
_diffrn_reflns_limit_l_max 26
_diffrn_reflns_limit_l_min 0
_diffrn_reflns_number 14472
_diffrn_reflns_theta_full 29.22
_diffrn_reflns_theta_max 29.22
_diffrn_reflns_theta_min 2.10
_exptl_absorpt_coefficient_mu 1.068
_exptl_absorpt_correction_T_max 0.6465
_exptl_absorpt_correction_T_min 0.6422
_exptl_absorpt_correction_type sphere
_exptl_absorpt_process_details
;
Interpolation using  Int.Tab. Vol. C (1992) p. 523,Tab. 6.3.3.3
for values of muR in the range 0-2.5, and Int.Tab. Vol.II (1959)
p.302; Table 5.3.6 B for muR in the range 2.6-10.0.
The interpolation procedure of C.W.Dwiggins Jr (Acta Cryst.(1975)
A31,146-148) is used with some modification.
;
_exptl_crystal_colour black-red
_exptl_crystal_density_diffrn 1.302
_exptl_crystal_density_method 'not measured'
_exptl_crystal_description platelet
_exptl_crystal_F_000 1104
_exptl_crystal_size_max 0.50
_exptl_crystal_size_mid 0.50
_exptl_crystal_size_min 0.10
_refine_diff_density_max 1.603
_refine_diff_density_min -1.365
_refine_diff_density_rms 0.087
_refine_ls_extinction_method none
_refine_ls_goodness_of_fit_ref 0.906
_refine_ls_hydrogen_treatment 'methyls rigid and other riding'
_refine_ls_matrix_type full
_refine_ls_number_parameters 532
_refine_ls_number_reflns 14472
_refine_ls_number_restraints 0
_refine_ls_restrained_S_all 0.906
_refine_ls_R_factor_all 0.0397
_refine_ls_R_factor_gt 0.0299
_refine_ls_shift/su_max 0.003
_refine_ls_shift/su_mean 0.000
_refine_ls_structure_factor_coef Fsqd
_refine_ls_weighting_details 'calc w=1/[\s^2^(Fo^2^)+(0.0447P)^2^+0.0000P] where P=(Fo^2^+2Fc^2^)/3'
_refine_ls_weighting_scheme calc
_refine_ls_wR_factor_gt 0.0688
_refine_ls_wR_factor_ref 0.0704
_reflns_number_gt 11654
_reflns_number_total 14472
_reflns_threshold_expression >2sigma(I)
_cod_data_source_file ja107494h_si_003.cif
_cod_data_source_block ip2_228a
_cod_original_cell_volume 2693.1(9)
_cod_database_code 4103256

loop_
_symmetry_equiv_pos_as_xyz
'x, y, z'
'-x, -y, -z'

loop_
_atom_site_label
_atom_site_type_symbol
_atom_site_fract_x
_atom_site_fract_y
_atom_site_fract_z
_atom_site_U_iso_or_equiv
_atom_site_adp_type
_atom_site_occupancy
_atom_site_symmetry_multiplicity
_atom_site_calc_flag
_atom_site_refinement_flags
C1 C 0.9035(2) 0.67350(17) 0.77646(11) 0.0229(4) Uani 1 1 d .
C2 C 0.9783(2) 0.60989(18) 0.80879(12) 0.0278(5) Uani 1 1 d .
C3 C 1.1002(2) 0.6145(2) 0.79244(14) 0.0326(5) Uani 1 1 d .
H3A H 1.1389 0.6605 0.7612 0.039 Uiso 1 1 calc R
C4 C 1.1658(3) 0.5523(2) 0.82146(15) 0.0386(6) Uani 1 1 d .
H4A H 1.2488 0.5554 0.8097 0.046 Uiso 1 1 calc R
C5 C 1.1099(3) 0.4854(2) 0.86766(14) 0.0384(6) Uani 1 1 d .
C6 C 0.9894(3) 0.4810(2) 0.88491(14) 0.0390(6) Uani 1 1 d .
H6A H 0.9512 0.4361 0.9168 0.047 Uiso 1 1 calc R
C7 C 0.9244(3) 0.5431(2) 0.85509(13) 0.0337(5) Uani 1 1 d .
H7A H 0.8412 0.5396 0.8667 0.040 Uiso 1 1 calc R
C8 C 1.1256(4) 0.3530(3) 0.93818(19) 0.0620(10) Uani 1 1 d .
H8A H 1.1861 0.3163 0.9527 0.093 Uiso 1 1 calc R
H8B H 1.0536 0.2991 0.9138 0.093 Uiso 1 1 calc R
H8C H 1.0987 0.3933 0.9790 0.093 Uiso 1 1 calc R
C9 C 0.8914(3) 0.4287(2) 0.66510(17) 0.0453(7) Uani 1 1 d .
H9A H 0.9443 0.4299 0.7058 0.068 Uiso 1 1 calc R
H9B H 0.9400 0.4730 0.6336 0.068 Uiso 1 1 calc R
H9C H 0.8599 0.3539 0.6412 0.068 Uiso 1 1 calc R
C10 C 0.6578(3) 0.4820(2) 0.61512(15) 0.0420(6) Uani 1 1 d .
H10A H 0.5876 0.5114 0.6293 0.063 Uiso 1 1 calc R
H10B H 0.6266 0.4071 0.5914 0.063 Uiso 1 1 calc R
H10C H 0.7067 0.5261 0.5837 0.063 Uiso 1 1 calc R
C11 C 0.6625(3) 0.4001(2) 0.75170(17) 0.0464(7) Uani 1 1 d .
H11A H 0.5929 0.4300 0.7661 0.070 Uiso 1 1 calc R
H11B H 0.7142 0.3999 0.7926 0.070 Uiso 1 1 calc R
H11C H 0.6305 0.3257 0.7273 0.070 Uiso 1 1 calc R
C12 C 1.0668(3) 0.8081(2) 0.93060(14) 0.0448(7) Uani 1 1 d .
H12A H 0.9878 0.7826 0.9518 0.067 Uiso 1 1 calc R
H12B H 1.1243 0.8632 0.9641 0.067 Uiso 1 1 calc R
H12C H 1.1028 0.7469 0.9168 0.067 Uiso 1 1 calc R
C13 C 1.1879(3) 0.9174(2) 0.81197(16) 0.0426(6) Uani 1 1 d .
H13A H 1.1724 0.9486 0.7712 0.064 Uiso 1 1 calc R
H13B H 1.2244 0.8565 0.7980 0.064 Uiso 1 1 calc R
H13C H 1.2454 0.9728 0.8453 0.064 Uiso 1 1 calc R
C14 C 0.9857(3) 0.9904(2) 0.88568(16) 0.0405(6) Uani 1 1 d .
H14A H 0.9697 1.0256 0.8468 0.061 Uiso 1 1 calc R
H14B H 1.0502 1.0410 0.9178 0.061 Uiso 1 1 calc R
H14C H 0.9092 0.9692 0.9099 0.061 Uiso 1 1 calc R
C15 C 0.7071(2) 0.96273(16) 0.80912(11) 0.0208(4) Uani 1 1 d .
C16 C 0.6674(2) 1.05937(17) 0.84496(11) 0.0244(4) Uani 1 1 d .
C17 C 0.5562(3) 1.0784(2) 0.82426(14) 0.0363(6) Uani 1 1 d .
H17A H 0.5031 1.0282 0.7890 0.044 Uiso 1 1 calc R
C18 C 0.5221(3) 1.1701(2) 0.85460(16) 0.0433(7) Uani 1 1 d .
H18A H 0.4461 1.1824 0.8399 0.052 Uiso 1 1 calc R
C19 C 0.5982(3) 1.2436(2) 0.90615(14) 0.0350(6) Uani 1 1 d .
C20 C 0.7077(3) 1.2251(2) 0.92793(13) 0.0349(5) Uani 1 1 d .
H20A H 0.7597 1.2748 0.9638 0.042 Uiso 1 1 calc R
C21 C 0.7418(2) 1.1333(2) 0.89705(13) 0.0337(5) Uani 1 1 d .
H21A H 0.8177 1.1211 0.9121 0.040 Uiso 1 1 calc R
C22 C 0.6382(4) 1.4150(2) 0.9800(2) 0.0627(10) Uani 1 1 d .
H22A H 0.5975 1.4727 0.9950 0.094 Uiso 1 1 calc R
H22B H 0.7143 1.4447 0.9574 0.094 Uiso 1 1 calc R
H22C H 0.6593 1.3851 1.0204 0.094 Uiso 1 1 calc R
C23 C 0.4339(2) 0.8087(3) 0.89325(15) 0.0405(6) Uani 1 1 d .
H23A H 0.4018 0.7573 0.8508 0.061 Uiso 1 1 calc R
H23B H 0.4166 0.8784 0.8898 0.061 Uiso 1 1 calc R
H23C H 0.3934 0.7802 0.9330 0.061 Uiso 1 1 calc R
C24 C 0.6605(3) 0.9265(3) 0.98608(14) 0.0530(8) Uani 1 1 d .
H24A H 0.6406 0.9951 0.9825 0.079 Uiso 1 1 calc R
H24B H 0.7507 0.9392 0.9929 0.079 Uiso 1 1 calc R
H24C H 0.6200 0.8968 1.0255 0.079 Uiso 1 1 calc R
C25 C 0.6457(3) 0.7012(2) 0.91689(15) 0.0412(6) Uani 1 1 d .
H25A H 0.6179 0.6463 0.8755 0.062 Uiso 1 1 calc R
H25B H 0.6053 0.6741 0.9571 0.062 Uiso 1 1 calc R
H25C H 0.7360 0.7163 0.9245 0.062 Uiso 1 1 calc R
C26 C 0.9046(3) 1.2077(2) 0.77003(15) 0.0488(8) Uani 1 1 d .
H26A H 0.8415 1.2310 0.7982 0.073 Uiso 1 1 calc R
H26B H 0.9424 1.2641 0.7428 0.073 Uiso 1 1 calc R
H26C H 0.9689 1.1957 0.8003 0.073 Uiso 1 1 calc R
C27 C 0.7090(3) 1.1011(3) 0.65324(18) 0.0550(9) Uani 1 1 d .
H27A H 0.6705 1.0333 0.6221 0.083 Uiso 1 1 calc R
H27B H 0.7464 1.1573 0.6259 0.083 Uiso 1 1 calc R
H27C H 0.6456 1.1241 0.6813 0.083 Uiso 1 1 calc R
C28 C 0.9576(4) 1.0437(3) 0.66045(19) 0.0597(10) Uani 1 1 d .
H28A H 0.9242 0.9762 0.6281 0.090 Uiso 1 1 calc R
H28B H 1.0213 1.0340 0.6921 0.090 Uiso 1 1 calc R
H28C H 0.9945 1.1021 0.6346 0.090 Uiso 1 1 calc R
C29 C 0.7145(2) 0.77667(16) 0.57999(11) 0.0227(4) Uani 1 1 d .
C30 C 0.7014(2) 0.77635(19) 0.50333(11) 0.0260(4) Uani 1 1 d .
C31 C 0.6714(3) 0.6803(2) 0.45708(13) 0.0355(5) Uani 1 1 d .
H31A H 0.6523 0.6134 0.4742 0.043 Uiso 1 1 calc R
C32 C 0.6686(3) 0.6796(2) 0.38589(14) 0.0423(6) Uani 1 1 d .
H32A H 0.6498 0.6128 0.3548 0.051 Uiso 1 1 calc R
C33 C 0.6933(3) 0.7762(3) 0.36110(13) 0.0416(6) Uani 1 1 d .
C34 C 0.7195(3) 0.8735(3) 0.40674(15) 0.0500(8) Uani 1 1 d .
H34A H 0.7347 0.9403 0.3895 0.060 Uiso 1 1 calc R
C35 C 0.7233(3) 0.8730(2) 0.47702(14) 0.0433(7) Uani 1 1 d .
H35A H 0.7412 0.9398 0.5080 0.052 Uiso 1 1 calc R
C36 C 0.7022(4) 0.6928(4) 0.24426(17) 0.0761(13) Uani 1 1 d .
H36A H 0.7022 0.7100 0.1972 0.114 Uiso 1 1 calc R
H36B H 0.6307 0.6319 0.2479 0.114 Uiso 1 1 calc R
H36C H 0.7791 0.6732 0.2545 0.114 Uiso 1 1 calc R
C37 C 0.3760(3) 0.6347(2) 0.57876(16) 0.0428(6) Uani 1 1 d .
H37A H 0.3885 0.5962 0.6166 0.064 Uiso 1 1 calc R
H37B H 0.4043 0.6009 0.5359 0.064 Uiso 1 1 calc R
H37C H 0.2875 0.6309 0.5725 0.064 Uiso 1 1 calc R
C38 C 0.4386(3) 0.8485(3) 0.52665(17) 0.0498(7) Uani 1 1 d .
H38A H 0.4643 0.8124 0.4838 0.075 Uiso 1 1 calc R
H38B H 0.4869 0.9245 0.5360 0.075 Uiso 1 1 calc R
H38C H 0.3500 0.8451 0.5216 0.075 Uiso 1 1 calc R
C39 C 0.4148(3) 0.8507(3) 0.67925(16) 0.0445(7) Uani 1 1 d .
H39A H 0.4278 0.8161 0.7190 0.067 Uiso 1 1 calc R
H39B H 0.3264 0.8471 0.6729 0.067 Uiso 1 1 calc R
H39C H 0.4631 0.9267 0.6877 0.067 Uiso 1 1 calc R
C40 C 0.9278(3) 0.6148(3) 0.5124(2) 0.0600(9) Uani 1 1 d .
H40A H 0.8938 0.5576 0.5398 0.090 Uiso 1 1 calc R
H40B H 1.0074 0.6065 0.4952 0.090 Uiso 1 1 calc R
H40C H 0.8695 0.6091 0.4732 0.090 Uiso 1 1 calc R
C41 C 1.0163(4) 0.8497(3) 0.5105(2) 0.0646(11) Uani 1 1 d .
H41A H 1.0319 0.9233 0.5367 0.097 Uiso 1 1 calc R
H41B H 0.9568 0.8411 0.4714 0.097 Uiso 1 1 calc R
H41C H 1.0944 0.8376 0.4932 0.097 Uiso 1 1 calc R
C42 C 1.0691(3) 0.7574(5) 0.63615(18) 0.0874(17) Uani 1 1 d .
H42A H 1.0848 0.8277 0.6666 0.131 Uiso 1 1 calc R
H42B H 1.1462 0.7496 0.6153 0.131 Uiso 1 1 calc R
H42C H 1.0389 0.6990 0.6632 0.131 Uiso 1 1 calc R
N1 N 0.80977(18) 0.62159(15) 0.73118(10) 0.0256(4) Uani 1 1 d .
N2 N 0.92615(17) 0.78071(15) 0.79200(9) 0.0229(4) Uani 1 1 d .
N3 N 0.67832(17) 0.86784(14) 0.83148(9) 0.0220(3) Uani 1 1 d .
N4 N 0.77110(18) 0.96824(14) 0.75236(9) 0.0247(4) Uani 1 1 d .
N5 N 0.62190(17) 0.78596(15) 0.62064(9) 0.0235(4) Uani 1 1 d .
N6 N 0.81942(17) 0.76961(15) 0.60950(9) 0.0236(4) Uani 1 1 d .
Si1 Si 0.75758(7) 0.48483(5) 0.69299(4) 0.03074(14) Uani 1 1 d .
Si2 Si 1.03880(6) 0.86818(5) 0.85265(3) 0.02518(12) Uani 1 1 d .
Si3 Si 0.60375(6) 0.82798(5) 0.90469(3) 0.02618(13) Uani 1 1 d .
Si4 Si 0.83069(7) 1.07943(5) 0.71067(3) 0.02905(14) Uani 1 1 d .
Si5 Si 0.46623(6) 0.77895(5) 0.60012(3) 0.02751(13) Uani 1 1 d .
Si6 Si 0.95186(6) 0.74996(6) 0.56775(3) 0.02811(13) Uani 1 1 d .
Cl Cl 0.51712(6) 0.63411(5) 0.74400(3) 0.03396(13) Uani 1 1 d .
Ce Ce 0.730202(11) 0.772521(10) 0.724921(6) 0.01800(3) Uani 1 1 d .
O1 O 1.1816(2) 0.42667(18) 0.89301(12) 0.0503(5) Uani 1 1 d .
O2 O 0.5570(2) 1.33191(17) 0.93291(12) 0.0518(6) Uani 1 1 d .
O3 O 0.6947(3) 0.7841(2) 0.29193(11) 0.0633(7) Uani 1 1 d .

loop_
_atom_site_aniso_label
_atom_site_aniso_U_11
_atom_site_aniso_U_22
_atom_site_aniso_U_33
_atom_site_aniso_U_23
_atom_site_aniso_U_13
_atom_site_aniso_U_12
C1 0.0265(11) 0.0235(10) 0.0209(10) 0.0047(8) 0.0051(8) 0.0093(8)
C2 0.0353(12) 0.0234(10) 0.0268(11) 0.0024(8) 0.0000(9) 0.0127(9)
C3 0.0358(13) 0.0289(12) 0.0369(13) 0.0069(10) 0.0020(10) 0.0141(10)
C4 0.0374(14) 0.0359(13) 0.0463(15) 0.0018(11) -0.0047(11) 0.0198(11)
C5 0.0554(17) 0.0300(12) 0.0345(13) 0.0010(10) -0.0117(12) 0.0228(12)
C6 0.0572(17) 0.0311(13) 0.0330(13) 0.0092(10) 0.0002(12) 0.0169(12)
C7 0.0423(14) 0.0313(12) 0.0317(13) 0.0076(10) 0.0034(10) 0.0152(11)
C8 0.093(3) 0.0464(18) 0.054(2) 0.0146(15) -0.0171(19) 0.0296(19)
C9 0.0609(19) 0.0282(13) 0.0503(17) 0.0016(12) 0.0117(14) 0.0203(13)
C10 0.0472(16) 0.0319(13) 0.0380(14) -0.0041(11) -0.0034(12) 0.0004(11)
C11 0.0550(18) 0.0269(13) 0.0558(18) 0.0117(12) 0.0104(14) 0.0045(12)
C12 0.0619(19) 0.0402(15) 0.0296(13) 0.0015(11) -0.0140(12) 0.0117(13)
C13 0.0306(13) 0.0468(16) 0.0446(16) -0.0006(12) 0.0027(11) 0.0045(12)
C14 0.0376(14) 0.0329(13) 0.0482(16) -0.0103(11) -0.0103(12) 0.0147(11)
C15 0.0242(10) 0.0182(9) 0.0196(9) -0.0008(7) 0.0001(8) 0.0069(8)
C16 0.0333(12) 0.0208(10) 0.0213(10) 0.0020(8) 0.0060(8) 0.0111(9)
C17 0.0377(14) 0.0355(13) 0.0362(13) -0.0045(11) -0.0027(11) 0.0169(11)
C18 0.0427(15) 0.0461(16) 0.0482(16) 0.0003(13) -0.0006(12) 0.0286(13)
C19 0.0489(15) 0.0258(11) 0.0356(13) 0.0042(10) 0.0161(11) 0.0190(11)
C20 0.0459(15) 0.0265(11) 0.0308(12) -0.0049(9) 0.0039(11) 0.0125(11)
C21 0.0374(13) 0.0304(12) 0.0340(13) -0.0054(10) -0.0036(10) 0.0165(10)
C22 0.071(2) 0.0293(14) 0.086(3) -0.0042(15) 0.031(2) 0.0164(15)
C23 0.0327(13) 0.0496(16) 0.0420(15) 0.0120(12) 0.0141(11) 0.0124(12)
C24 0.066(2) 0.0535(18) 0.0251(13) -0.0015(12) 0.0135(13) -0.0057(15)
C25 0.0493(16) 0.0452(15) 0.0357(14) 0.0194(12) 0.0067(12) 0.0166(13)
C26 0.079(2) 0.0231(12) 0.0360(15) 0.0051(11) -0.0047(14) -0.0018(13)
C27 0.073(2) 0.0373(15) 0.0511(18) 0.0192(14) -0.0157(16) 0.0026(15)
C28 0.075(2) 0.0363(15) 0.066(2) 0.0128(15) 0.0414(19) 0.0065(15)
C29 0.0298(11) 0.0157(9) 0.0214(10) 0.0013(7) 0.0030(8) 0.0047(8)
C30 0.0295(11) 0.0283(11) 0.0213(10) 0.0028(8) 0.0031(8) 0.0104(9)
C31 0.0451(15) 0.0302(12) 0.0273(12) 0.0011(10) 0.0002(10) 0.0048(11)
C32 0.0507(16) 0.0447(15) 0.0254(12) -0.0058(11) -0.0014(11) 0.0083(13)
C33 0.0449(15) 0.0627(18) 0.0218(12) 0.0090(12) 0.0044(10) 0.0209(14)
C34 0.078(2) 0.0479(17) 0.0324(15) 0.0170(13) 0.0123(14) 0.0234(16)
C35 0.072(2) 0.0306(13) 0.0287(13) 0.0067(10) 0.0101(13) 0.0152(13)
C36 0.089(3) 0.118(4) 0.0284(16) -0.0013(19) 0.0080(17) 0.048(3)
C37 0.0393(15) 0.0369(14) 0.0436(16) -0.0034(12) -0.0096(12) 0.0008(11)
C38 0.0461(17) 0.0550(18) 0.0526(18) 0.0158(15) -0.0115(14) 0.0175(14)
C39 0.0311(13) 0.0555(17) 0.0446(16) -0.0114(13) -0.0005(11) 0.0186(12)
C40 0.060(2) 0.0436(17) 0.076(2) -0.0059(16) 0.0278(18) 0.0215(15)
C41 0.077(2) 0.0525(19) 0.079(2) 0.0317(18) 0.058(2) 0.0289(18)
C42 0.0358(17) 0.199(6) 0.0356(17) 0.009(2) 0.0046(13) 0.052(3)
N1 0.0321(10) 0.0180(8) 0.0270(10) 0.0022(7) -0.0010(8) 0.0081(7)
N2 0.0250(9) 0.0204(8) 0.0237(9) 0.0015(7) -0.0002(7) 0.0083(7)
N3 0.0272(9) 0.0202(8) 0.0197(8) 0.0042(7) 0.0064(7) 0.0071(7)
N4 0.0339(10) 0.0182(8) 0.0215(9) 0.0021(7) 0.0051(7) 0.0065(7)
N5 0.0224(9) 0.0259(9) 0.0218(9) 0.0024(7) 0.0014(7) 0.0067(7)
N6 0.0253(9) 0.0244(9) 0.0223(9) 0.0038(7) 0.0053(7) 0.0082(7)
Si1 0.0416(4) 0.0162(3) 0.0332(3) 0.0018(2) 0.0032(3) 0.0064(3)
Si2 0.0246(3) 0.0246(3) 0.0259(3) -0.0002(2) -0.0026(2) 0.0084(2)
Si3 0.0296(3) 0.0271(3) 0.0212(3) 0.0046(2) 0.0071(2) 0.0058(2)
Si4 0.0450(4) 0.0174(3) 0.0230(3) 0.0039(2) 0.0053(3) 0.0044(3)
Si5 0.0234(3) 0.0296(3) 0.0283(3) -0.0010(2) -0.0032(2) 0.0083(2)
Si6 0.0275(3) 0.0344(3) 0.0252(3) 0.0053(3) 0.0092(2) 0.0123(3)
Cl 0.0315(3) 0.0298(3) 0.0352(3) 0.0047(2) 0.0051(2) -0.0017(2)
Ce 0.02108(6) 0.01520(5) 0.01781(5) 0.00136(4) 0.00248(4) 0.00556(4)
O1 0.0667(14) 0.0450(11) 0.0508(12) 0.0118(10) -0.0095(10) 0.0337(11)
O2 0.0677(14) 0.0360(10) 0.0593(14) -0.0013(9) 0.0171(11) 0.0316(10)
O3 0.0847(18) 0.0937(19) 0.0224(10) 0.0125(11) 0.0091(10) 0.0409(15)

loop_
_atom_type_symbol
_atom_type_description
_atom_type_scat_dispersion_real
_atom_type_scat_dispersion_imag
_atom_type_scat_source
C C 0.0033 0.0016 'International Tables Vol C Tables 4.2.6.8 and 6.1.1.4'
H H 0.0000 0.0000 'International Tables Vol C Tables 4.2.6.8 and 6.1.1.4'
N N 0.0061 0.0033 'International Tables Vol C Tables 4.2.6.8 and 6.1.1.4'
Si Si 0.0817 0.0704 'International Tables Vol C Tables 4.2.6.8 and 6.1.1.4'
Cl Cl 0.1484 0.1585 'International Tables Vol C Tables 4.2.6.8 and 6.1.1.4'
Ce Ce -0.2486 2.6331 'International Tables Vol C Tables 4.2.6.8 and 6.1.1.4'
O O 0.0106 0.0060 'International Tables Vol C Tables 4.2.6.8 and 6.1.1.4'

loop_
_geom_angle_atom_site_label_1
_geom_angle_atom_site_label_2
_geom_angle_atom_site_label_3
_geom_angle
N1 C1 N2 117.8(2)
N1 C1 C2 119.46(19)
N2 C1 C2 122.7(2)
N1 C1 Ce 56.07(11)
N2 C1 Ce 62.29(12)
C2 C1 Ce 170.83(16)
C7 C2 C3 118.7(2)
C7 C2 C1 119.6(2)
C3 C2 C1 121.7(2)
C4 C3 C2 120.5(3)
C3 C4 C5 120.0(3)
O1 C5 C6 124.3(3)
O1 C5 C4 115.7(3)
C6 C5 C4 120.1(2)
C5 C6 C7 119.4(3)
C2 C7 C6 121.4(3)
N3 C15 N4 116.75(18)
N3 C15 C16 122.08(19)
N4 C15 C16 121.16(19)
N3 C15 Ce 58.86(11)
N4 C15 Ce 59.37(11)
C16 C15 Ce 167.14(15)
C21 C16 C17 118.3(2)
C21 C16 C15 121.4(2)
C17 C16 C15 120.3(2)
C18 C17 C16 120.6(2)
C19 C18 C17 120.4(2)
O2 C19 C20 124.0(3)
O2 C19 C18 116.2(3)
C20 C19 C18 119.8(2)
C19 C20 C21 119.7(2)
C16 C21 C20 121.4(2)
N6 C29 N5 117.8(2)
N6 C29 C30 121.1(2)
N5 C29 C30 121.1(2)
N6 C29 Ce 60.56(12)
N5 C29 Ce 57.29(11)
C30 C29 Ce 177.93(16)
C31 C30 C35 118.2(2)
C31 C30 C29 121.1(2)
C35 C30 C29 120.8(2)
C30 C31 C32 121.4(3)
C33 C32 C31 119.3(3)
C32 C33 O3 123.8(3)
C32 C33 C34 120.1(2)
O3 C33 C34 116.1(3)
C35 C34 C33 119.8(3)
C34 C35 C30 121.1(3)
C1 N1 Si1 131.74(16)
C1 N1 Ce 96.10(13)
Si1 N1 Ce 132.07(10)
C1 N2 Si2 127.27(16)
C1 N2 Ce 89.66(13)
Si2 N2 Ce 141.67(10)
C15 N3 Si3 131.48(15)
C15 N3 Ce 93.03(13)
Si3 N3 Ce 134.53(10)
C15 N4 Si4 129.54(15)
C15 N4 Ce 92.43(13)
Si4 N4 Ce 136.93(10)
C29 N5 Si5 130.80(16)
C29 N5 Ce 94.96(13)
Si5 N5 Ce 132.84(10)
C29 N6 Si6 127.02(16)
C29 N6 Ce 91.71(13)
Si6 N6 Ce 140.85(10)
N1 Si1 C10 106.02(12)
N1 Si1 C11 112.18(12)
C10 Si1 C11 108.60(15)
N1 Si1 C9 110.86(12)
C10 Si1 C9 109.02(14)
C11 Si1 C9 110.02(14)
N2 Si2 C14 109.28(11)
N2 Si2 C13 111.24(12)
C14 Si2 C13 106.25(15)
N2 Si2 C12 113.81(12)
C14 Si2 C12 105.83(14)
C13 Si2 C12 110.02(15)
N3 Si3 C23 110.96(12)
N3 Si3 C25 105.67(11)
C23 Si3 C25 112.72(14)
N3 Si3 C24 113.61(12)
C23 Si3 C24 107.86(16)
C25 Si3 C24 105.99(16)
N4 Si4 C28 104.79(13)
N4 Si4 C27 110.68(13)
C28 Si4 C27 111.20(19)
N4 Si4 C26 114.46(12)
C28 Si4 C26 105.61(17)
C27 Si4 C26 109.89(16)
N5 Si5 C39 104.31(11)
N5 Si5 C37 109.69(12)
C39 Si5 C37 112.36(15)
N5 Si5 C38 115.62(13)
C39 Si5 C38 107.23(16)
C37 Si5 C38 107.69(15)
N6 Si6 C42 106.42(12)
N6 Si6 C41 114.81(13)
C42 Si6 C41 109.4(2)
N6 Si6 C40 114.12(13)
C42 Si6 C40 106.7(2)
C41 Si6 C40 105.14(18)
N1 Ce N5 120.49(7)
N1 Ce N3 117.86(7)
N5 Ce N3 116.51(6)
N1 Ce N4 145.35(7)
N5 Ce N4 86.58(7)
N3 Ce N4 55.83(7)
N1 Ce N6 84.68(7)
N5 Ce N6 55.47(6)
N3 Ce N6 151.66(6)
N4 Ce N6 95.83(7)
N1 Ce N2 55.72(7)
N5 Ce N2 151.09(6)
N3 Ce N2 84.35(7)
N4 Ce N2 89.96(7)
N6 Ce N2 96.49(7)
N1 Ce Cl 82.73(5)
N5 Ce Cl 83.59(6)
N3 Ce Cl 80.88(6)
N4 Ce Cl 124.47(5)
N6 Ce Cl 121.21(5)
N2 Ce Cl 121.20(5)
N1 Ce C15 139.99(6)
N5 Ce C15 99.47(7)
N3 Ce C15 28.11(6)
N4 Ce C15 28.20(6)
N6 Ce C15 123.73(7)
N2 Ce C15 90.59(7)
Cl Ce C15 100.96(5)
N1 Ce C1 27.83(7)
N5 Ce C1 143.09(6)
N3 Ce C1 100.34(7)
N4 Ce C1 118.02(7)
N6 Ce C1 92.83(6)
N2 Ce C1 28.06(6)
Cl Ce C1 101.11(5)
C15 Ce C1 115.14(7)
N1 Ce C29 102.99(7)
N5 Ce C29 27.75(6)
N3 Ce C29 139.06(6)
N4 Ce C29 92.08(7)
N6 Ce C29 27.73(6)
N2 Ce C29 124.04(7)
Cl Ce C29 102.76(6)
C15 Ce C29 114.65(6)
C1 Ce C29 118.36(7)
C5 O1 C8 117.4(3)
C19 O2 C22 117.9(3)
C33 O3 C36 118.4(3)

loop_
_geom_bond_atom_site_label_1
_geom_bond_atom_site_label_2
_geom_bond_distance
C1 N1 1.327(3)
C1 N2 1.329(3)
C1 C2 1.504(3)
C1 Ce 2.826(2)
C2 C7 1.385(4)
C2 C3 1.390(3)
C3 C4 1.390(3)
C4 C5 1.391(4)
C5 O1 1.370(3)
C5 C6 1.381(4)
C6 C7 1.391(4)
C8 O1 1.432(4)
C9 Si1 1.874(3)
C10 Si1 1.864(3)
C11 Si1 1.864(3)
C12 Si2 1.871(3)
C13 Si2 1.860(3)
C14 Si2 1.856(3)
C15 N3 1.329(3)
C15 N4 1.332(3)
C15 C16 1.508(3)
C15 Ce 2.817(2)
C16 C21 1.383(3)
C16 C17 1.390(3)
C17 C18 1.387(4)
C18 C19 1.382(4)
C19 O2 1.372(3)
C19 C20 1.376(4)
C20 C21 1.393(3)
C22 O2 1.414(4)
C23 Si3 1.852(3)
C24 Si3 1.871(3)
C25 Si3 1.863(3)
C26 Si4 1.862(3)
C27 Si4 1.851(3)
C28 Si4 1.850(3)
C29 N6 1.327(3)
C29 N5 1.332(3)
C29 C30 1.505(3)
C29 Ce 2.850(2)
C30 C31 1.381(3)
C30 C35 1.389(4)
C31 C32 1.393(4)
C32 C33 1.373(4)
C33 O3 1.374(3)
C33 C34 1.388(4)
C34 C35 1.378(4)
C36 O3 1.410(5)
C37 Si5 1.859(3)
C38 Si5 1.869(3)
C39 Si5 1.858(3)
C40 Si6 1.863(3)
C41 Si6 1.851(3)
C42 Si6 1.831(3)
N1 Si1 1.755(2)
N1 Ce 2.3583(19)
N2 Si2 1.756(2)
N2 Ce 2.5019(19)
N3 Si3 1.7485(19)
N3 Ce 2.4140(19)
N4 Si4 1.750(2)
N4 Ce 2.4258(19)
N5 Si5 1.752(2)
N5 Ce 2.407(2)
N6 Si6 1.7555(19)
N6 Ce 2.4833(19)
Cl Ce 2.6550(11)

loop_
_geom_torsion_atom_site_label_1
_geom_torsion_atom_site_label_2
_geom_torsion_atom_site_label_3
_geom_torsion_atom_site_label_4
_geom_torsion
N1 C1 C2 C7 -68.9(3)
N2 C1 C2 C7 110.1(3)
Ce C1 C2 C7 -10.5(11)
N1 C1 C2 C3 109.8(3)
N2 C1 C2 C3 -71.2(3)
Ce C1 C2 C3 168.2(8)
C7 C2 C3 C4 0.7(4)
C1 C2 C3 C4 -178.0(2)
C2 C3 C4 C5 -0.5(4)
C3 C4 C5 O1 179.5(2)
C3 C4 C5 C6 -0.2(4)
O1 C5 C6 C7 -179.0(2)
C4 C5 C6 C7 0.7(4)
C3 C2 C7 C6 -0.2(4)
C1 C2 C7 C6 178.5(2)
C5 C6 C7 C2 -0.5(4)
N3 C15 C16 C21 90.8(3)
N4 C15 C16 C21 -90.5(3)
Ce C15 C16 C21 -179.0(6)
N3 C15 C16 C17 -91.7(3)
N4 C15 C16 C17 87.0(3)
Ce C15 C16 C17 -1.5(8)
C21 C16 C17 C18 0.8(4)
C15 C16 C17 C18 -176.7(3)
C16 C17 C18 C19 -0.3(5)
C17 C18 C19 O2 179.8(3)
C17 C18 C19 C20 -0.7(5)
O2 C19 C20 C21 -179.5(3)
C18 C19 C20 C21 1.0(4)
C17 C16 C21 C20 -0.5(4)
C15 C16 C21 C20 177.0(2)
C19 C20 C21 C16 -0.4(4)
N6 C29 C30 C31 82.9(3)
N5 C29 C30 C31 -98.3(3)
Ce C29 C30 C31 -58(4)
N6 C29 C30 C35 -94.9(3)
N5 C29 C30 C35 83.9(3)
Ce C29 C30 C35 124(4)
C35 C30 C31 C32 3.0(4)
C29 C30 C31 C32 -175.0(2)
C30 C31 C32 C33 -1.6(4)
C31 C32 C33 O3 179.0(3)
C31 C32 C33 C34 -0.6(5)
C32 C33 C34 C35 1.4(5)
O3 C33 C34 C35 -178.2(3)
C33 C34 C35 C30 0.0(5)
C31 C30 C35 C34 -2.2(5)
C29 C30 C35 C34 175.7(3)
N2 C1 N1 Si1 174.81(17)
C2 C1 N1 Si1 -6.1(3)
Ce C1 N1 Si1 -176.7(2)
N2 C1 N1 Ce -8.5(2)
C2 C1 N1 Ce 170.58(17)
N1 C1 N2 Si2 176.84(16)
C2 C1 N2 Si2 -2.2(3)
Ce C1 N2 Si2 168.9(2)
N1 C1 N2 Ce 8.0(2)
C2 C1 N2 Ce -171.09(19)
N4 C15 N3 Si3 176.37(16)
C16 C15 N3 Si3 -4.9(3)
Ce C15 N3 Si3 -169.8(2)
N4 C15 N3 Ce -13.8(2)
C16 C15 N3 Ce 164.92(18)
N3 C15 N4 Si4 -176.77(16)
C16 C15 N4 Si4 4.5(3)
Ce C15 N4 Si4 169.5(2)
N3 C15 N4 Ce 13.8(2)
C16 C15 N4 Ce -165.01(18)
N6 C29 N5 Si5 -170.30(16)
C30 C29 N5 Si5 10.9(3)
Ce C29 N5 Si5 -167.5(2)
N6 C29 N5 Ce -2.8(2)
C30 C29 N5 Ce 178.41(17)
N5 C29 N6 Si6 176.50(16)
C30 C29 N6 Si6 -4.7(3)
Ce C29 N6 Si6 173.8(2)
N5 C29 N6 Ce 2.66(19)
C30 C29 N6 Ce -178.50(17)
C1 N1 Si1 C10 -161.6(2)
Ce N1 Si1 C10 22.82(18)
C1 N1 Si1 C11 80.0(3)
Ce N1 Si1 C11 -95.57(17)
C1 N1 Si1 C9 -43.5(3)
Ce N1 Si1 C9 141.00(15)
C1 N2 Si2 C14 -152.4(2)
Ce N2 Si2 C14 9.5(2)
C1 N2 Si2 C13 90.6(2)
Ce N2 Si2 C13 -107.53(18)
C1 N2 Si2 C12 -34.3(2)
Ce N2 Si2 C12 127.52(18)
C15 N3 Si3 C23 76.8(2)
Ce N3 Si3 C23 -88.89(17)
C15 N3 Si3 C25 -160.8(2)
Ce N3 Si3 C25 33.60(18)
C15 N3 Si3 C24 -45.0(3)
Ce N3 Si3 C24 149.39(17)
C15 N4 Si4 C28 157.5(2)
Ce N4 Si4 C28 -38.0(2)
C15 N4 Si4 C27 -82.5(2)
Ce N4 Si4 C27 82.0(2)
C15 N4 Si4 C26 42.3(3)
Ce N4 Si4 C26 -153.19(17)
C29 N5 Si5 C39 -158.7(2)
Ce N5 Si5 C39 38.34(18)
C29 N5 Si5 C37 80.8(2)
Ce N5 Si5 C37 -82.20(17)
C29 N5 Si5 C38 -41.2(3)
Ce N5 Si5 C38 155.82(15)
C29 N6 Si6 C42 175.9(3)
Ce N6 Si6 C42 -13.9(3)
C29 N6 Si6 C41 54.8(3)
Ce N6 Si6 C41 -135.0(2)
C29 N6 Si6 C40 -66.7(3)
Ce N6 Si6 C40 103.5(2)
C1 N1 Ce N5 150.73(13)
Si1 N1 Ce N5 -32.61(17)
C1 N1 Ce N3 -55.50(15)
Si1 N1 Ce N3 121.15(14)
C1 N1 Ce N4 13.8(2)
Si1 N1 Ce N4 -169.50(11)
C1 N1 Ce N6 106.42(14)
Si1 N1 Ce N6 -76.93(14)
C1 N1 Ce N2 4.83(12)
Si1 N1 Ce N2 -178.51(18)
C1 N1 Ce Cl -131.13(14)
Si1 N1 Ce Cl 45.52(13)
C1 N1 Ce C15 -32.73(19)
Si1 N1 Ce C15 143.92(12)
Si1 N1 Ce C1 176.7(2)
C1 N1 Ce C29 127.39(14)
Si1 N1 Ce C29 -55.96(15)
C29 N5 Ce N1 -56.03(15)
Si5 N5 Ce N1 111.11(13)
C29 N5 Ce N3 149.87(12)
Si5 N5 Ce N3 -43.00(15)
C29 N5 Ce N4 101.06(13)
Si5 N5 Ce N4 -91.80(14)
C29 N5 Ce N6 1.58(12)
Si5 N5 Ce N6 168.71(16)
C29 N5 Ce N2 17.4(2)
Si5 N5 Ce N2 -175.51(10)
C29 N5 Ce Cl -133.68(13)
Si5 N5 Ce Cl 33.45(12)
C29 N5 Ce C15 126.23(13)
Si5 N5 Ce C15 -66.63(14)
C29 N5 Ce C1 -33.69(18)
Si5 N5 Ce C1 133.44(12)
Si5 N5 Ce C29 167.1(2)
C15 N3 Ce N1 148.13(13)
Si3 N3 Ce N1 -42.60(16)
C15 N3 Ce N5 -57.07(15)
Si3 N3 Ce N5 112.21(14)
C15 N3 Ce N4 8.14(12)
Si3 N3 Ce N4 177.42(17)
C15 N3 Ce N6 8.7(2)
Si3 N3 Ce N6 178.02(11)
C15 N3 Ce N2 101.95(14)
Si3 N3 Ce N2 -88.78(14)
C15 N3 Ce Cl -135.16(13)
Si3 N3 Ce Cl 34.12(13)
Si3 N3 Ce C15 169.3(2)
C15 N3 Ce C1 125.11(13)
Si3 N3 Ce C1 -65.62(15)
C15 N3 Ce C29 -36.17(17)
Si3 N3 Ce C29 133.11(13)
C15 N4 Ce N1 -98.76(16)
Si4 N4 Ce N1 93.15(18)
C15 N4 Ce N5 117.40(14)
Si4 N4 Ce N5 -50.69(16)
C15 N4 Ce N3 -8.12(12)
Si4 N4 Ce N3 -176.22(19)
C15 N4 Ce N6 172.17(13)
Si4 N4 Ce N6 4.07(16)
C15 N4 Ce N2 -91.32(14)
Si4 N4 Ce N2 100.59(16)
C15 N4 Ce Cl 37.58(15)
Si4 N4 Ce Cl -130.52(14)
Si4 N4 Ce C15 -168.1(3)
C15 N4 Ce C1 -91.48(14)
Si4 N4 Ce C1 100.42(16)
C15 N4 Ce C29 144.62(13)
Si4 N4 Ce C29 -23.48(16)
C29 N6 Ce N1 131.47(13)
Si6 N6 Ce N1 -40.73(16)
C29 N6 Ce N5 -1.58(12)
Si6 N6 Ce N5 -173.78(19)
C29 N6 Ce N3 -83.85(18)
Si6 N6 Ce N3 103.96(18)
C29 N6 Ce N4 -83.35(13)
Si6 N6 Ce N4 104.46(16)
C29 N6 Ce N2 -173.98(12)
Si6 N6 Ce N2 13.83(16)
C29 N6 Ce Cl 53.30(13)
Si6 N6 Ce Cl -118.90(15)
C29 N6 Ce C15 -78.91(14)
Si6 N6 Ce C15 108.90(16)
C29 N6 Ce C1 158.11(13)
Si6 N6 Ce C1 -14.09(16)
Si6 N6 Ce C29 -172.2(2)
C1 N2 Ce N1 -4.80(12)
Si2 N2 Ce N1 -170.4(2)
C1 N2 Ce N5 -96.85(17)
Si2 N2 Ce N5 97.51(19)
C1 N2 Ce N3 124.67(13)
Si2 N2 Ce N3 -40.97(16)
C1 N2 Ce N4 -179.69(13)
Si2 N2 Ce N4 14.67(17)
C1 N2 Ce N6 -83.82(13)
Si2 N2 Ce N6 110.54(17)
C1 N2 Ce Cl 48.91(14)
Si2 N2 Ce Cl -116.72(15)
C1 N2 Ce C15 152.12(13)
Si2 N2 Ce C15 -13.52(17)
Si2 N2 Ce C1 -165.6(3)
C1 N2 Ce C29 -87.20(14)
Si2 N2 Ce C29 107.16(16)
N3 C15 Ce N1 -46.56(17)
N4 C15 Ce N1 119.08(15)
C16 C15 Ce N1 -144.7(7)
N3 C15 Ce N5 130.41(13)
N4 C15 Ce N5 -63.95(14)
C16 C15 Ce N5 32.3(7)
N4 C15 Ce N3 165.6(2)
C16 C15 Ce N3 -98.1(7)
N3 C15 Ce N4 -165.6(2)
C16 C15 Ce N4 96.2(7)
N3 C15 Ce N6 -175.02(12)
N4 C15 Ce N6 -9.38(16)
C16 C15 Ce N6 86.9(7)
N3 C15 Ce N2 -76.81(13)
N4 C15 Ce N2 88.82(14)
C16 C15 Ce N2 -174.9(7)
N3 C15 Ce Cl 45.17(13)
N4 C15 Ce Cl -149.19(13)
C16 C15 Ce Cl -53.0(7)
N3 C15 Ce C1 -62.75(14)
N4 C15 Ce C1 102.88(14)
C16 C15 Ce C1 -160.9(7)
N3 C15 Ce C29 154.82(13)
N4 C15 Ce C29 -39.54(15)
C16 C15 Ce C29 56.7(7)
N2 C1 Ce N1 171.5(2)
C2 C1 Ce N1 -63.4(9)
N1 C1 Ce N5 -44.55(19)
N2 C1 Ce N5 126.94(14)
C2 C1 Ce N5 -108.0(9)
N1 C1 Ce N3 132.21(14)
N2 C1 Ce N3 -56.30(14)
C2 C1 Ce N3 68.8(10)
N1 C1 Ce N4 -171.13(13)
N2 C1 Ce N4 0.35(15)
C2 C1 Ce N4 125.4(9)
N1 C1 Ce N6 -72.99(14)
N2 C1 Ce N6 98.50(13)
C2 C1 Ce N6 -136.4(9)
N1 C1 Ce N2 -171.5(2)
C2 C1 Ce N2 125.1(10)
N1 C1 Ce Cl 49.59(14)
N2 C1 Ce Cl -138.93(12)
C2 C1 Ce Cl -13.8(10)
N1 C1 Ce C15 157.42(13)
N2 C1 Ce C15 -31.10(14)
C2 C1 Ce C15 94.0(9)
N1 C1 Ce C29 -61.62(15)
N2 C1 Ce C29 109.87(13)
C2 C1 Ce C29 -125.0(9)
N6 C29 Ce N1 -49.97(14)
N5 C29 Ce N1 132.83(13)
C30 C29 Ce N1 92(4)
N6 C29 Ce N5 177.2(2)
C30 C29 Ce N5 -41(4)
N6 C29 Ce N3 133.93(13)
N5 C29 Ce N3 -43.28(17)
C30 C29 Ce N3 -84(4)
N6 C29 Ce N4 98.59(13)
N5 C29 Ce N4 -78.61(14)
C30 C29 Ce N4 -120(4)
N5 C29 Ce N6 -177.2(2)
C30 C29 Ce N6 142(4)
N6 C29 Ce N2 7.23(15)
N5 C29 Ce N2 -169.98(12)
C30 C29 Ce N2 149(4)
N6 C29 Ce Cl -135.33(12)
N5 C29 Ce Cl 47.47(13)
C30 C29 Ce Cl 6(4)
N6 C29 Ce C15 116.11(13)
N5 C29 Ce C15 -61.09(14)
C30 C29 Ce C15 -102(4)
N6 C29 Ce C1 -25.04(14)
N5 C29 Ce C1 157.76(12)
C30 C29 Ce C1 117(4)
C6 C5 O1 C8 2.5(4)
C4 C5 O1 C8 -177.1(3)
C20 C19 O2 C22 7.5(4)
C18 C19 O2 C22 -173.0(3)
C32 C33 O3 C36 -16.4(5)
C34 C33 O3 C36 163.2(3)
